data_4335200
loop_
_publ_author_name
'Nasser Nasser'
'Aneta Borecki'
'Paul D. Boyle'
'Richard J. Puddephatt'

_publ_contact_author_address 'University of Western Ontario'
_publ_contact_author_email pudd@uwo.ca
_publ_contact_author_name Puddephatt
_publ_section_title
;
 A Versatile Diphosphine Ligand: cis and trans Chelation or Bridging, with
 Self Association through Hydrogen Bonding
;
_journal_name_full 'Inorganic Chemistry'
_journal_page_first 7051
_journal_page_last 7060
_journal_paper_doi 10.1021/ic400576m
_journal_volume 52
_journal_year 2013
_chemical_formula_sum 'C37 H39 I N2 O3 P2 Pt'
_chemical_formula_weight 943.63
_chemical_name_systematic
; 
 ? 
;
_space_group_IT_number 2
_symmetry_cell_setting triclinic
_symmetry_space_group_name_Hall '-P 1'
_symmetry_space_group_name_H-M 'P -1'
_atom_sites_solution_hydrogens geom
_atom_sites_solution_primary direct
_atom_sites_solution_secondary difmap
_audit_creation_method SHELXL-97
_cell_angle_alpha 76.047(8)
_cell_angle_beta 79.126(10)
_cell_angle_gamma 89.563(9)
_cell_formula_units_Z 2
_cell_length_a 10.2201(14)
_cell_length_b 11.5271(18)
_cell_length_c 15.413(2)
_cell_measurement_reflns_used 4655
_cell_measurement_temperature 150
_cell_measurement_theta_max 32.54
_cell_measurement_theta_min 2.55
_cell_volume 1729.2(4)
_computing_cell_refinement SAINT
_computing_data_collection Apex2
_computing_data_reduction SAINT
_computing_molecular_graphics NRCVAX
_computing_publication_material cif2tables.py
_computing_structure_refinement XL
_computing_structure_solution XS
_diffrn_ambient_temperature 150
_diffrn_measured_fraction_theta_full 1.000
_diffrn_measured_fraction_theta_max 0.854
_diffrn_measurement_device_type 'Bruker D8 Kappa Axis Apex2'
_diffrn_measurement_method 'omega and phi scans'
_diffrn_radiation_monochromator graphite
_diffrn_radiation_source 'fine-focus sealed tube'
_diffrn_radiation_type MoK\a
_diffrn_radiation_wavelength 0.71073
_diffrn_reflns_av_R_equivalents 0.0486
_diffrn_reflns_av_sigmaI/netI 0.0638
_diffrn_reflns_limit_h_max 14
_diffrn_reflns_limit_h_min -14
_diffrn_reflns_limit_k_max 17
_diffrn_reflns_limit_k_min -17
_diffrn_reflns_limit_l_max 23
_diffrn_reflns_limit_l_min 0
_diffrn_reflns_number 18955
_diffrn_reflns_theta_full 27.76
_diffrn_reflns_theta_max 33.46
_diffrn_reflns_theta_min 1.39
_exptl_absorpt_coefficient_mu 5.082
_exptl_absorpt_correction_T_max 0.8149
_exptl_absorpt_correction_T_min 0.4841
_exptl_absorpt_correction_type multi-scan
_exptl_absorpt_process_details TWINABS
_exptl_crystal_colour colourless
_exptl_crystal_density_diffrn 1.812
_exptl_crystal_description prism
_exptl_crystal_F_000 920
_exptl_crystal_size_max 0.17
_exptl_crystal_size_mid 0.05
_exptl_crystal_size_min 0.04
_refine_diff_density_max 1.217
_refine_diff_density_min -1.293
_refine_diff_density_rms 0.212
_refine_ls_extinction_method none
_refine_ls_goodness_of_fit_ref 1.043
_refine_ls_hydrogen_treatment mixed
_refine_ls_matrix_type full
_refine_ls_number_parameters 426
_refine_ls_number_reflns 18955
_refine_ls_number_restraints 3
_refine_ls_restrained_S_all 1.043
_refine_ls_R_factor_all 0.0612
_refine_ls_R_factor_gt 0.0400
_refine_ls_shift/su_max 0.000
_refine_ls_shift/su_mean 0.000
_refine_ls_structure_factor_coef Fsqd
_refine_ls_weighting_details 'calc w=1/[\s^2^(Fo^2^)+(0.0000P)^2^+16.5020P] where P=(Fo^2^+2Fc^2^)/3'
_refine_ls_weighting_scheme calc
_refine_ls_wR_factor_gt 0.0740
_refine_ls_wR_factor_ref 0.0836
_reflns_number_gt 15182
_reflns_number_total 18955
_reflns_threshold_expression >2sigma(I)
_cod_data_source_file ic400576m_si_001_5.cif
_cod_data_source_block 4
_cod_original_cell_volume 1729.2(5)
_cod_database_code 4335200

loop_
_symmetry_equiv_pos_as_xyz
'x, y, z'
'-x, -y, -z'

loop_
_atom_site_label
_atom_site_type_symbol
_atom_site_fract_x
_atom_site_fract_y
_atom_site_fract_z
_atom_site_U_iso_or_equiv
_atom_site_adp_type
_atom_site_occupancy
_atom_site_symmetry_multiplicity
_atom_site_calc_flag
_atom_site_refinement_flags
Pt1 Pt 0.47558(2) 0.259241(18) 0.241406(14) 0.01514(5) Uani 1 1 d .
I1 I 0.47962(4) 0.03779(3) 0.35077(2) 0.02014(8) Uani 1 1 d .
P1 P 0.45833(14) 0.19143(12) 0.11550(9) 0.0176(3) Uani 1 1 d .
P2 P 0.52313(14) 0.35277(12) 0.34915(9) 0.0157(3) Uani 1 1 d .
C1 C 0.4972(6) 0.4310(5) 0.1544(4) 0.0249(12) Uani 1 1 d .
H1A H 0.4993 0.4253 0.0917 0.037 Uiso 1 1 calc R
H1B H 0.5805 0.4697 0.1577 0.037 Uiso 1 1 calc R
H1C H 0.4218 0.4784 0.1730 0.037 Uiso 1 1 calc R
C2 C 0.4199(6) 0.0312(5) 0.1252(4) 0.0235(12) Uani 1 1 d .
H2A H 0.4619 0.0116 0.0675 0.028 Uiso 1 1 calc R
H2B H 0.4619 -0.0175 0.1741 0.028 Uiso 1 1 calc R
C3 C 0.2736(6) -0.0060(5) 0.1454(4) 0.0254(12) Uani 1 1 d .
H3A H 0.2326 0.0331 0.0930 0.030 Uiso 1 1 calc R
H3B H 0.2641 -0.0937 0.1540 0.030 Uiso 1 1 calc R
N1 N 0.2050(5) 0.0273(4) 0.2268(3) 0.0232(10) Uani 1 1 d .
H1 H 0.2520 0.0433 0.2651 0.028 Uiso 1 1 calc R
C4 C 0.0720(6) 0.0342(5) 0.2453(4) 0.0237(11) Uani 1 1 d .
O1 O 0.0006(5) 0.0074(4) 0.1960(3) 0.0362(11) Uani 1 1 d .
C5 C 0.0143(5) 0.0747(5) 0.3284(4) 0.0217(11) Uani 1 1 d .
C6 C -0.1233(6) 0.0589(5) 0.3625(4) 0.0255(12) Uani 1 1 d .
H6 H -0.1782 0.0220 0.3327 0.031 Uiso 1 1 calc R
C7 C -0.1790(6) 0.0969(5) 0.4392(4) 0.0256(12) Uani 1 1 d .
H7 H -0.2725 0.0864 0.4616 0.031 Uiso 1 1 calc R
C8 C -0.1004(6) 0.1501(5) 0.4839(4) 0.0249(12) Uani 1 1 d .
H8 H -0.1397 0.1749 0.5371 0.030 Uiso 1 1 calc R
C9 C 0.0365(5) 0.1674(5) 0.4509(4) 0.0198(11) Uani 1 1 d .
C10 C 0.0926(6) 0.1313(5) 0.3726(4) 0.0208(11) Uani 1 1 d .
H10 H 0.1854 0.1454 0.3487 0.025 Uiso 1 1 calc R
C11 C 0.1189(6) 0.2252(5) 0.5007(4) 0.0218(11) Uani 1 1 d .
O2 O 0.0674(4) 0.2823(4) 0.5559(3) 0.0313(10) Uani 1 1 d .
N2 N 0.2523(4) 0.2149(4) 0.4806(3) 0.0201(9) Uani 1 1 d .
H2 H 0.2854 0.1746 0.4403 0.024 Uiso 1 1 calc R
C12 C 0.3429(6) 0.2684(5) 0.5237(4) 0.0215(11) Uani 1 1 d .
H12A H 0.3390 0.2197 0.5866 0.026 Uiso 1 1 calc R
H12B H 0.3138 0.3495 0.5274 0.026 Uiso 1 1 calc R
C13 C 0.4865(5) 0.2772(5) 0.4713(4) 0.0194(11) Uani 1 1 d .
H13A H 0.5182 0.1947 0.4777 0.023 Uiso 1 1 calc R
H13B H 0.5412 0.3185 0.5022 0.023 Uiso 1 1 calc R
C14 C 0.3442(6) 0.2660(5) 0.0439(4) 0.0203(11) Uani 1 1 d .
C15 C 0.3397(6) 0.2373(6) -0.0381(4) 0.0271(12) Uani 1 1 d .
H15 H 0.3979 0.1800 -0.0577 0.033 Uiso 1 1 calc R
C16 C 0.2511(6) 0.2918(6) -0.0914(4) 0.0315(14) Uani 1 1 d .
H16 H 0.2466 0.2704 -0.1466 0.038 Uiso 1 1 calc R
C17 C 0.1692(6) 0.3772(6) -0.0642(5) 0.0345(15) Uani 1 1 d .
H17 H 0.1108 0.4170 -0.1020 0.041 Uiso 1 1 calc R
C18 C 0.1716(6) 0.4050(6) 0.0173(5) 0.0351(15) Uani 1 1 d .
H18 H 0.1139 0.4630 0.0361 0.042 Uiso 1 1 calc R
C19 C 0.2582(6) 0.3485(5) 0.0723(4) 0.0275(13) Uani 1 1 d .
H19 H 0.2581 0.3665 0.1293 0.033 Uiso 1 1 calc R
C20 C 0.6236(6) 0.2100(5) 0.0436(4) 0.0221(11) Uani 1 1 d .
C21 C 0.7245(7) 0.1401(7) 0.0762(4) 0.0359(15) Uani 1 1 d .
H21 H 0.7058 0.0855 0.1344 0.043 Uiso 1 1 calc R
C22 C 0.8523(7) 0.1506(8) 0.0235(5) 0.0437(18) Uani 1 1 d .
H22 H 0.9215 0.1047 0.0465 0.052 Uiso 1 1 calc R
C23 C 0.8788(6) 0.2277(7) -0.0622(5) 0.0389(17) Uani 1 1 d .
H23 H 0.9649 0.2312 -0.0994 0.047 Uiso 1 1 calc R
C24 C 0.7813(7) 0.2992(6) -0.0939(5) 0.0354(15) Uani 1 1 d .
H24 H 0.8014 0.3545 -0.1517 0.043 Uiso 1 1 calc R
C25 C 0.6532(6) 0.2911(5) -0.0417(4) 0.0288(13) Uani 1 1 d .
H25 H 0.5860 0.3405 -0.0640 0.035 Uiso 1 1 calc R
C26 C 0.4521(6) 0.4993(5) 0.3428(4) 0.0196(11) Uani 1 1 d .
C27 C 0.5300(6) 0.6058(5) 0.3109(4) 0.0218(11) Uani 1 1 d .
H27 H 0.6242 0.6027 0.2953 0.026 Uiso 1 1 calc R
C28 C 0.4709(6) 0.7166(5) 0.3017(4) 0.0237(12) Uani 1 1 d .
H28 H 0.5249 0.7883 0.2797 0.028 Uiso 1 1 calc R
C29 C 0.3344(6) 0.7221(5) 0.3246(4) 0.0269(12) Uani 1 1 d .
H29 H 0.2946 0.7977 0.3191 0.032 Uiso 1 1 calc R
C30 C 0.2541(6) 0.6172(5) 0.3558(4) 0.0276(12) Uani 1 1 d .
H30 H 0.1600 0.6213 0.3717 0.033 Uiso 1 1 calc R
C31 C 0.3127(6) 0.5066(5) 0.3634(4) 0.0240(12) Uani 1 1 d .
H31 H 0.2579 0.4354 0.3827 0.029 Uiso 1 1 calc R
C32 C 0.7018(5) 0.3802(5) 0.3304(4) 0.0188(10) Uani 1 1 d .
C33 C 0.7843(6) 0.3450(5) 0.2593(4) 0.0244(12) Uani 1 1 d .
H33 H 0.7468 0.3064 0.2212 0.029 Uiso 1 1 calc R
C34 C 0.9222(6) 0.3664(6) 0.2438(5) 0.0323(14) Uani 1 1 d .
H34 H 0.9782 0.3410 0.1958 0.039 Uiso 1 1 calc R
C35 C 0.9775(6) 0.4240(6) 0.2977(5) 0.0351(16) Uani 1 1 d .
H35 H 1.0711 0.4401 0.2858 0.042 Uiso 1 1 calc R
C36 C 0.8963(6) 0.4583(6) 0.3693(5) 0.0330(14) Uani 1 1 d .
H36 H 0.9344 0.4971 0.4070 0.040 Uiso 1 1 calc R
C37 C 0.7611(6) 0.4364(5) 0.3858(4) 0.0261(12) Uani 1 1 d .
H37 H 0.7064 0.4595 0.4354 0.031 Uiso 1 1 calc R
O1W O 0.1451(7) 0.2228(6) 0.7361(4) 0.0615(19) Uani 1 1 d D
H1WA H 0.119(8) 0.153(5) 0.765(5) 0.06(3) Uiso 1 1 d D
H1WB H 0.108(8) 0.233(7) 0.691(5) 0.06(3) Uiso 1 1 d D

loop_
_atom_site_aniso_label
_atom_site_aniso_U_11
_atom_site_aniso_U_22
_atom_site_aniso_U_33
_atom_site_aniso_U_23
_atom_site_aniso_U_13
_atom_site_aniso_U_12
Pt1 0.01972(9) 0.01312(9) 0.01314(8) -0.00387(7) -0.00366(7) 0.00074(6)
I1 0.02610(19) 0.01558(16) 0.01875(17) -0.00366(13) -0.00508(14) 0.00190(13)
P1 0.0208(7) 0.0181(6) 0.0149(6) -0.0057(5) -0.0035(5) 0.0018(5)
P2 0.0202(6) 0.0137(6) 0.0142(6) -0.0044(5) -0.0048(5) 0.0010(5)
C1 0.041(3) 0.015(2) 0.023(3) -0.005(2) -0.016(3) 0.000(2)
C2 0.032(3) 0.024(3) 0.016(3) -0.009(2) -0.003(2) 0.001(2)
C3 0.036(3) 0.024(3) 0.019(3) -0.009(2) -0.006(2) -0.004(2)
N1 0.026(2) 0.026(2) 0.019(2) -0.0076(19) -0.0054(19) -0.0013(19)
C4 0.029(3) 0.020(3) 0.023(3) -0.003(2) -0.009(2) -0.001(2)
O1 0.033(2) 0.050(3) 0.031(2) -0.015(2) -0.014(2) -0.003(2)
C5 0.020(3) 0.020(3) 0.022(3) 0.001(2) -0.004(2) 0.002(2)
C6 0.021(3) 0.024(3) 0.029(3) 0.002(2) -0.010(2) 0.002(2)
C7 0.018(3) 0.024(3) 0.031(3) -0.002(2) -0.002(2) 0.001(2)
C8 0.026(3) 0.022(3) 0.024(3) -0.004(2) 0.000(2) 0.006(2)
C9 0.019(3) 0.020(3) 0.020(3) -0.005(2) -0.004(2) 0.005(2)
C10 0.020(3) 0.021(3) 0.021(3) -0.005(2) -0.003(2) 0.002(2)
C11 0.029(3) 0.018(3) 0.018(3) -0.004(2) -0.004(2) 0.003(2)
O2 0.029(2) 0.039(3) 0.030(2) -0.020(2) -0.0029(19) 0.0080(19)
N2 0.018(2) 0.023(2) 0.020(2) -0.0105(19) -0.0015(18) -0.0002(18)
C12 0.028(3) 0.023(3) 0.014(2) -0.007(2) -0.003(2) 0.002(2)
C13 0.025(3) 0.020(3) 0.017(3) -0.008(2) -0.007(2) -0.001(2)
C14 0.023(3) 0.023(3) 0.015(2) -0.004(2) -0.006(2) -0.002(2)
C15 0.027(3) 0.032(3) 0.021(3) -0.002(2) -0.006(2) -0.001(2)
C16 0.035(3) 0.037(4) 0.023(3) -0.002(3) -0.013(3) -0.007(3)
C17 0.027(3) 0.035(3) 0.038(4) 0.006(3) -0.013(3) -0.007(3)
C18 0.025(3) 0.038(4) 0.042(4) -0.008(3) -0.008(3) 0.006(3)
C19 0.022(3) 0.032(3) 0.029(3) -0.007(3) -0.006(2) 0.004(2)
C20 0.022(3) 0.028(3) 0.020(3) -0.013(2) -0.004(2) 0.002(2)
C21 0.032(3) 0.055(4) 0.023(3) -0.011(3) -0.007(3) 0.008(3)
C22 0.025(3) 0.072(5) 0.041(4) -0.024(4) -0.011(3) 0.012(3)
C23 0.023(3) 0.057(5) 0.045(4) -0.035(4) 0.003(3) -0.009(3)
C24 0.034(4) 0.036(4) 0.034(4) -0.015(3) 0.007(3) -0.012(3)
C25 0.032(3) 0.026(3) 0.027(3) -0.008(3) -0.001(3) -0.002(2)
C26 0.025(3) 0.018(2) 0.018(3) -0.008(2) -0.008(2) 0.001(2)
C27 0.023(3) 0.022(3) 0.020(3) -0.005(2) -0.004(2) 0.001(2)
C28 0.034(3) 0.013(2) 0.025(3) -0.003(2) -0.009(2) -0.001(2)
C29 0.037(3) 0.021(3) 0.023(3) -0.005(2) -0.006(2) 0.008(2)
C30 0.027(3) 0.028(3) 0.028(3) -0.010(3) -0.004(2) 0.007(2)
C31 0.025(3) 0.019(3) 0.029(3) -0.007(2) -0.006(2) 0.003(2)
C32 0.021(3) 0.015(2) 0.020(3) -0.003(2) -0.006(2) 0.0028(19)
C33 0.023(3) 0.023(3) 0.025(3) -0.002(2) -0.004(2) 0.001(2)
C34 0.027(3) 0.032(3) 0.031(3) 0.003(3) 0.000(3) 0.006(2)
C35 0.020(3) 0.029(3) 0.053(4) 0.002(3) -0.013(3) -0.003(2)
C36 0.030(3) 0.031(3) 0.041(4) -0.004(3) -0.019(3) -0.003(3)
C37 0.030(3) 0.019(3) 0.031(3) -0.006(2) -0.012(3) 0.004(2)
O1W 0.088(5) 0.066(4) 0.031(3) -0.010(3) -0.014(3) -0.035(4)

loop_
_atom_type_symbol
_atom_type_description
_atom_type_scat_dispersion_real
_atom_type_scat_dispersion_imag
_atom_type_scat_source
C C 0.0033 0.0016 'International Tables Vol C Tables 4.2.6.8 and 6.1.1.4'
H H 0.0000 0.0000 'International Tables Vol C Tables 4.2.6.8 and 6.1.1.4'
I I -0.4742 1.8119 'International Tables Vol C Tables 4.2.6.8 and 6.1.1.4'
N N 0.0061 0.0033 'International Tables Vol C Tables 4.2.6.8 and 6.1.1.4'
O O 0.0106 0.0060 'International Tables Vol C Tables 4.2.6.8 and 6.1.1.4'
P P 0.1023 0.0942 'International Tables Vol C Tables 4.2.6.8 and 6.1.1.4'
Pt Pt -1.7033 8.3905 'International Tables Vol C Tables 4.2.6.8 and 6.1.1.4'

loop_
_diffrn_orient_matrix_type
_diffrn_orient_matrix_UB_11
_diffrn_orient_matrix_UB_12
_diffrn_orient_matrix_UB_13
_diffrn_orient_matrix_UB_21
_diffrn_orient_matrix_UB_22
_diffrn_orient_matrix_UB_23
_diffrn_orient_matrix_UB_31
_diffrn_orient_matrix_UB_32
_diffrn_orient_matrix_UB_33
'Bruker .p4p convention for domain 1' 5.7840578e-002 -5.0182175e-002 3.8628533e-002 2.1771338e-002 -4.9238980e-002 -4.5719914e-002 7.8251235e-002 5.5320635e-002 -3.2543525e-002
'Bruker .p4p convention for domain 2' -7.9595305e-002 2.5452344e-002 3.8619068e-002 3.9923997e-003 7.8523569e-002 -4.5744717e-002 -5.9928522e-002 -3.4486640e-002 -3.2519899e-002

loop_
_geom_angle_atom_site_label_1
_geom_angle_atom_site_label_2
_geom_angle_atom_site_label_3
_geom_angle
C1 Pt1 P1 86.39(16)
C1 Pt1 P2 85.09(15)
P1 Pt1 P2 169.12(5)
C1 Pt1 I1 173.19(17)
P1 Pt1 I1 94.38(4)
P2 Pt1 I1 93.29(4)
C20 P1 C14 106.6(3)
C20 P1 C2 100.5(3)
C14 P1 C2 102.1(3)
C20 P1 Pt1 106.71(18)
C14 P1 Pt1 117.73(19)
C2 P1 Pt1 121.12(19)
C32 P2 C26 105.1(2)
C32 P2 C13 101.1(2)
C26 P2 C13 104.7(2)
C32 P2 Pt1 108.96(18)
C26 P2 Pt1 114.14(18)
C13 P2 Pt1 121.07(17)
Pt1 C1 H1A 109.5
Pt1 C1 H1B 109.5
H1A C1 H1B 109.5
Pt1 C1 H1C 109.5
H1A C1 H1C 109.5
H1B C1 H1C 109.5
C3 C2 P1 116.0(4)
C3 C2 H2A 108.3
P1 C2 H2A 108.3
C3 C2 H2B 108.3
P1 C2 H2B 108.3
H2A C2 H2B 107.4
N1 C3 C2 110.7(4)
N1 C3 H3A 109.5
C2 C3 H3A 109.5
N1 C3 H3B 109.5
C2 C3 H3B 109.5
H3A C3 H3B 108.1
C4 N1 C3 121.9(5)
C4 N1 H1 119.1
C3 N1 H1 119.1
O1 C4 N1 121.7(6)
O1 C4 C5 121.5(5)
N1 C4 C5 116.7(5)
C10 C5 C6 118.8(5)
C10 C5 C4 121.9(5)
C6 C5 C4 119.3(5)
C7 C6 C5 120.2(6)
C7 C6 H6 119.9
C5 C6 H6 119.9
C6 C7 C8 120.7(5)
C6 C7 H7 119.6
C8 C7 H7 119.6
C7 C8 C9 120.1(5)
C7 C8 H8 120.0
C9 C8 H8 120.0
C10 C9 C8 119.3(5)
C10 C9 C11 121.9(5)
C8 C9 C11 118.8(5)
C9 C10 C5 120.9(5)
C9 C10 H10 119.5
C5 C10 H10 119.5
O2 C11 N2 121.6(5)
O2 C11 C9 121.5(5)
N2 C11 C9 116.9(5)
C11 N2 C12 122.0(5)
C11 N2 H2 119.0
C12 N2 H2 119.0
N2 C12 C13 112.0(4)
N2 C12 H12A 109.2
C13 C12 H12A 109.2
N2 C12 H12B 109.2
C13 C12 H12B 109.2
H12A C12 H12B 107.9
C12 C13 P2 119.2(4)
C12 C13 H13A 107.5
P2 C13 H13A 107.5
C12 C13 H13B 107.5
P2 C13 H13B 107.5
H13A C13 H13B 107.0
C19 C14 C15 119.4(5)
C19 C14 P1 120.3(4)
C15 C14 P1 120.3(4)
C16 C15 C14 120.3(6)
C16 C15 H15 119.8
C14 C15 H15 119.8
C17 C16 C15 119.8(6)
C17 C16 H16 120.1
C15 C16 H16 120.1
C18 C17 C16 120.3(6)
C18 C17 H17 119.9
C16 C17 H17 119.9
C17 C18 C19 120.2(6)
C17 C18 H18 119.9
C19 C18 H18 119.9
C14 C19 C18 119.9(6)
C14 C19 H19 120.0
C18 C19 H19 120.0
C21 C20 C25 119.3(6)
C21 C20 P1 117.9(5)
C25 C20 P1 122.8(5)
C22 C21 C20 120.0(7)
C22 C21 H21 120.0
C20 C21 H21 120.0
C23 C22 C21 120.1(7)
C23 C22 H22 120.0
C21 C22 H22 120.0
C24 C23 C22 120.3(6)
C24 C23 H23 119.9
C22 C23 H23 119.9
C23 C24 C25 120.4(7)
C23 C24 H24 119.8
C25 C24 H24 119.8
C24 C25 C20 119.8(6)
C24 C25 H25 120.1
C20 C25 H25 120.1
C27 C26 C31 118.4(5)
C27 C26 P2 122.5(4)
C31 C26 P2 118.9(4)
C28 C27 C26 120.8(5)
C28 C27 H27 119.6
C26 C27 H27 119.6
C29 C28 C27 120.0(5)
C29 C28 H28 120.0
C27 C28 H28 120.0
C28 C29 C30 120.4(5)
C28 C29 H29 119.8
C30 C29 H29 119.8
C31 C30 C29 119.7(6)
C31 C30 H30 120.2
C29 C30 H30 120.2
C30 C31 C26 120.7(5)
C30 C31 H31 119.7
C26 C31 H31 119.7
C33 C32 C37 118.3(5)
C33 C32 P2 119.6(4)
C37 C32 P2 122.0(4)
C32 C33 C34 120.1(6)
C32 C33 H33 119.9
C34 C33 H33 119.9
C35 C34 C33 120.5(6)
C35 C34 H34 119.8
C33 C34 H34 119.8
C34 C35 C36 119.9(6)
C34 C35 H35 120.1
C36 C35 H35 120.1
C37 C36 C35 120.1(6)
C37 C36 H36 119.9
C35 C36 H36 119.9
C36 C37 C32 121.1(6)
C36 C37 H37 119.5
C32 C37 H37 119.5
H1WA O1W H1WB 102(4)

loop_
_geom_bond_atom_site_label_1
_geom_bond_atom_site_label_2
_geom_bond_distance
Pt1 C1 2.093(5)
Pt1 P1 2.2957(14)
Pt1 P2 2.3092(14)
Pt1 I1 2.7035(6)
P1 C20 1.820(6)
P1 C14 1.825(6)
P1 C2 1.856(6)
P2 C32 1.812(6)
P2 C26 1.822(6)
P2 C13 1.842(6)
C1 H1A 0.9800
C1 H1B 0.9800
C1 H1C 0.9800
C2 C3 1.512(8)
C2 H2A 0.9900
C2 H2B 0.9900
C3 N1 1.454(7)
C3 H3A 0.9900
C3 H3B 0.9900
N1 C4 1.341(7)
N1 H1 0.8800
C4 O1 1.237(7)
C4 C5 1.485(8)
C5 C10 1.399(8)
C5 C6 1.401(8)
C6 C7 1.380(8)
C6 H6 0.9500
C7 C8 1.384(8)
C7 H7 0.9500
C8 C9 1.394(8)
C8 H8 0.9500
C9 C10 1.391(7)
C9 C11 1.497(8)
C10 H10 0.9500
C11 O2 1.237(7)
C11 N2 1.351(7)
N2 C12 1.455(7)
N2 H2 0.8800
C12 C13 1.527(8)
C12 H12A 0.9900
C12 H12B 0.9900
C13 H13A 0.9900
C13 H13B 0.9900
C14 C19 1.382(8)
C14 C15 1.391(8)
C15 C16 1.384(8)
C15 H15 0.9500
C16 C17 1.378(10)
C16 H16 0.9500
C17 C18 1.374(10)
C17 H17 0.9500
C18 C19 1.390(9)
C18 H18 0.9500
C19 H19 0.9500
C20 C21 1.397(9)
C20 C25 1.399(8)
C21 C22 1.391(9)
C21 H21 0.9500
C22 C23 1.383(11)
C22 H22 0.9500
C23 C24 1.374(10)
C23 H23 0.9500
C24 C25 1.392(9)
C24 H24 0.9500
C25 H25 0.9500
C26 C27 1.399(7)
C26 C31 1.407(8)
C27 C28 1.397(7)
C27 H27 0.9500
C28 C29 1.378(8)
C28 H28 0.9500
C29 C30 1.397(8)
C29 H29 0.9500
C30 C31 1.393(8)
C30 H30 0.9500
C31 H31 0.9500
C32 C33 1.391(8)
C32 C37 1.409(8)
C33 C34 1.398(8)
C33 H33 0.9500
C34 C35 1.378(9)
C34 H34 0.9500
C35 C36 1.387(10)
C35 H35 0.9500
C36 C37 1.371(8)
C36 H36 0.9500
C37 H37 0.9500
O1W H1WA 0.84(6)
O1W H1WB 0.84(6)

loop_
_geom_torsion_atom_site_label_1
_geom_torsion_atom_site_label_2
_geom_torsion_atom_site_label_3
_geom_torsion_atom_site_label_4
_geom_torsion
C1 Pt1 P1 C20 71.3(3)
P2 Pt1 P1 C20 32.8(4)
I1 Pt1 P1 C20 -101.9(2)
C1 Pt1 P1 C14 -48.4(3)
P2 Pt1 P1 C14 -86.9(3)
I1 Pt1 P1 C14 138.4(2)
C1 Pt1 P1 C2 -174.8(3)
P2 Pt1 P1 C2 146.7(3)
I1 Pt1 P1 C2 11.9(2)
C1 Pt1 P2 C32 -79.9(3)
P1 Pt1 P2 C32 -41.3(3)
I1 Pt1 P2 C32 93.44(18)
C1 Pt1 P2 C26 37.2(3)
P1 Pt1 P2 C26 75.8(3)
I1 Pt1 P2 C26 -149.4(2)
C1 Pt1 P2 C13 163.7(3)
P1 Pt1 P2 C13 -157.8(3)
I1 Pt1 P2 C13 -23.0(2)
C20 P1 C2 C3 -155.2(4)
C14 P1 C2 C3 -45.4(5)
Pt1 P1 C2 C3 87.8(4)
P1 C2 C3 N1 -54.7(6)
C2 C3 N1 C4 161.6(5)
C3 N1 C4 O1 3.4(9)
C3 N1 C4 C5 -177.2(5)
O1 C4 C5 C10 -164.8(6)
N1 C4 C5 C10 15.8(8)
O1 C4 C5 C6 13.4(8)
N1 C4 C5 C6 -166.0(5)
C10 C5 C6 C7 -1.2(8)
C4 C5 C6 C7 -179.4(5)
C5 C6 C7 C8 -0.4(9)
C6 C7 C8 C9 0.8(9)
C7 C8 C9 C10 0.4(8)
C7 C8 C9 C11 180.0(5)
C8 C9 C10 C5 -2.1(8)
C11 C9 C10 C5 178.4(5)
C6 C5 C10 C9 2.5(8)
C4 C5 C10 C9 -179.3(5)
C10 C9 C11 O2 162.4(5)
C8 C9 C11 O2 -17.1(8)
C10 C9 C11 N2 -15.8(8)
C8 C9 C11 N2 164.7(5)
O2 C11 N2 C12 1.1(8)
C9 C11 N2 C12 179.3(5)
C11 N2 C12 C13 -163.0(5)
N2 C12 C13 P2 54.1(6)
C32 P2 C13 C12 162.8(4)
C26 P2 C13 C12 53.8(5)
Pt1 P2 C13 C12 -76.9(4)
C20 P1 C14 C19 -128.7(5)
C2 P1 C14 C19 126.3(5)
Pt1 P1 C14 C19 -9.0(5)
C20 P1 C14 C15 53.6(5)
C2 P1 C14 C15 -51.5(5)
Pt1 P1 C14 C15 173.3(4)
C19 C14 C15 C16 0.8(9)
P1 C14 C15 C16 178.5(5)
C14 C15 C16 C17 1.7(9)
C15 C16 C17 C18 -2.5(9)
C16 C17 C18 C19 1.0(10)
C15 C14 C19 C18 -2.3(9)
P1 C14 C19 C18 179.9(5)
C17 C18 C19 C14 1.5(10)
C14 P1 C20 C21 -166.7(5)
C2 P1 C20 C21 -60.6(5)
Pt1 P1 C20 C21 66.7(5)
C14 P1 C20 C25 13.7(6)
C2 P1 C20 C25 119.8(5)
Pt1 P1 C20 C25 -113.0(5)
C25 C20 C21 C22 -0.8(10)
P1 C20 C21 C22 179.6(5)
C20 C21 C22 C23 -1.8(11)
C21 C22 C23 C24 3.6(11)
C22 C23 C24 C25 -2.8(10)
C23 C24 C25 C20 0.2(9)
C21 C20 C25 C24 1.6(9)
P1 C20 C25 C24 -178.8(5)
C32 P2 C26 C27 11.5(5)
C13 P2 C26 C27 117.6(5)
Pt1 P2 C26 C27 -107.9(4)
C32 P2 C26 C31 -174.0(4)
C13 P2 C26 C31 -67.9(5)
Pt1 P2 C26 C31 66.7(5)
C31 C26 C27 C28 1.4(8)
P2 C26 C27 C28 176.0(4)
C26 C27 C28 C29 0.3(9)
C27 C28 C29 C30 -0.9(9)
C28 C29 C30 C31 -0.2(9)
C29 C30 C31 C26 2.0(9)
C27 C26 C31 C30 -2.6(8)
P2 C26 C31 C30 -177.4(5)
C26 P2 C32 C33 -122.8(4)
C13 P2 C32 C33 128.5(4)
Pt1 P2 C32 C33 0.0(5)
C26 P2 C32 C37 57.3(5)
C13 P2 C32 C37 -51.4(5)
Pt1 P2 C32 C37 -180.0(4)
C37 C32 C33 C34 -0.5(8)
P2 C32 C33 C34 179.6(4)
C32 C33 C34 C35 -1.0(9)
C33 C34 C35 C36 1.7(9)
C34 C35 C36 C37 -0.8(10)
C35 C36 C37 C32 -0.7(9)
C33 C32 C37 C36 1.3(8)
P2 C32 C37 C36 -178.7(5)
